data_7154802
loop_
_publ_author_name
'Malinowski, Maciej'
'Rowicki, Tomasz'
'Guzik, Patrycja'
'Gryszel, Maciej'
'\/Lapczy\'nski, Sebastian'
'Wielechowska, Monika'
'Czerwi\'nska, Karolina'
'Madura, Izabela'
'Sas, Wojciech'

_publ_section_title
;
 [1,4]-sigmatropic rearrangement of chiral nitrones and their utilization
 in the synthesis of new iminosugars.
;
_journal_issue 2
_journal_name_full 'Organic &amp; biomolecular chemistry'
_journal_page_first 470
_journal_page_last 482
_journal_paper_doi 10.1039/c5ob01432h
_journal_volume 14
_journal_year 2015
_chemical_absolute_configuration ad
_chemical_formula_moiety 'C23 H43 N O7 Si'
_chemical_formula_sum 'C23 H43 N O7 Si'
_chemical_formula_weight 473.67
_chemical_name_systematic
(R)-2-((tert-butyldimethylsilyl)oxy)-1-((4R,5S)-5-((4S,6S)-2',2'-dimethyl-7-oxa-1-azaspiro[bicyclo[2.2.1]heptane-2,5'-[1,3]dioxan]-6-yl)-2,2-dimethyl-1,3-dioxolan-4-yl)ethanol
_space_group_crystal_system orthorhombic
_space_group_IT_number 19
_space_group_name_Hall 'P 2ac 2ab'
_space_group_name_H-M_alt 'P 21 21 21'
_symmetry_space_group_name_Hall 'P 2ac 2ab'
_symmetry_space_group_name_H-M 'P 21 21 21'
_atom_sites_solution_hydrogens mixed
_atom_sites_solution_primary iterative
_audit_creation_date 2015-06-30
_audit_creation_method
;
Olex2 1.2-beta
(compiled 2015.01.26 svn.r3150 for OlexSys, GUI svn.r4998)

Dolomanov, O.V., Bourhis, L.J., Gildea, R.J, Howard, J.A.K. & Puschmann, H.
 (2009), J. Appl. Cryst. 42, 339-341.

Sheldrick, G.M. (2008). Acta Cryst. A64, 112-122.
;
_audit_update_record
;
2015-10-15 deposited with the CCDC.
2015-10-27 downloaded from the CCDC.
;
_cell_angle_alpha 90
_cell_angle_beta 90
_cell_angle_gamma 90
_cell_formula_units_Z 4
_cell_length_a 7.96665(7)
_cell_length_b 10.06647(10)
_cell_length_c 31.8330(3)
_cell_measurement_reflns_used 15581
_cell_measurement_temperature 100(2)
_cell_measurement_theta_max 66.6690
_cell_measurement_theta_min 4.5880
_cell_volume 2552.88(4)
_computing_cell_refinement
;
CrysAlisPro, Agilent Technologies,
Version 1.171.37.31 (release 14-01-2014 CrysAlis171 .NET)
(compiled Jan 14 2014,18:38:05)
;
_computing_data_collection
;
CrysAlisPro, Agilent Technologies,
Version 1.171.37.31 (release 14-01-2014 CrysAlis171 .NET)
(compiled Jan 14 2014,18:38:05)
;
_computing_data_reduction
;
CrysAlisPro, Agilent Technologies,
Version 1.171.37.31 (release 14-01-2014 CrysAlis171 .NET)
(compiled Jan 14 2014,18:38:05)
;
_computing_molecular_graphics 'Olex2 (Dolomanov et al., 2009)'
_computing_publication_material 'Olex2 (Dolomanov et al., 2009)'
_computing_structure_refinement 'ShelXL (Sheldrick, 2008)'
_computing_structure_solution 'ShelXS (Sheldrick, 2008)'
_diffrn_ambient_temperature 100
_diffrn_detector_area_resol_mean 10.3347
_diffrn_measured_fraction_theta_full 0.998
_diffrn_measured_fraction_theta_max 0.998
_diffrn_measurement_details
;
  1 omega   23.00   83.00   1.0000    1.0000
omega____ theta____ kappa____ phi______ frames
    -       41.0321   38.0000   30.0000 60

  2 omega    7.00  115.00   1.0000    1.0000
omega____ theta____ kappa____ phi______ frames
    -       41.0321   77.0000   90.0000 108

  3 omega   16.00   42.00   1.0000    3.0000
omega____ theta____ kappa____ phi______ frames
    -       92.5000  -30.0000   30.0000 26

  4 omega   66.00   92.00   1.0000    3.0000
omega____ theta____ kappa____ phi______ frames
    -       92.5000 -125.0000   30.0000 26

  5 omega   61.00   89.00   1.0000    3.0000
omega____ theta____ kappa____ phi______ frames
    -       92.5000 -125.0000  150.0000 28

  6 omega   20.00   77.00   1.0000    3.0000
omega____ theta____ kappa____ phi______ frames
    -       92.5000  -45.0000  -60.0000 57

  7 omega   64.00   94.00   1.0000    3.0000
omega____ theta____ kappa____ phi______ frames
    -       92.5000 -125.0000   90.0000 30

  8 omega   19.00   44.00   1.0000    3.0000
omega____ theta____ kappa____ phi______ frames
    -       92.5000 -125.0000   90.0000 25

  9 omega  123.00  163.00   1.0000    3.0000
omega____ theta____ kappa____ phi______ frames
    -       92.5000  134.0000   41.0000 40

 10 omega   38.00   64.00   1.0000    3.0000
omega____ theta____ kappa____ phi______ frames
    -       92.5000  -77.0000  120.0000 26

 11 omega   70.00   97.00   1.0000    3.0000
omega____ theta____ kappa____ phi______ frames
    -       92.5000  -77.0000  120.0000 27

 12 omega   60.00   97.00   1.0000    3.0000
omega____ theta____ kappa____ phi______ frames
    -       92.5000   77.0000   90.0000 37

 13 omega  123.00  149.00   1.0000    3.0000
omega____ theta____ kappa____ phi______ frames
    -       92.5000   77.0000   90.0000 26

 14 omega   20.00   57.00   1.0000    3.0000
omega____ theta____ kappa____ phi______ frames
    -       92.5000  -30.0000  -30.0000 37

 15 omega   71.00   96.00   1.0000    3.0000
omega____ theta____ kappa____ phi______ frames
    -       92.5000 -125.0000 -180.0000 25

 16 omega   63.00  142.00   1.0000    3.0000
omega____ theta____ kappa____ phi______ frames
    -       92.5000   77.0000  120.0000 79

 17 omega   21.00   55.00   1.0000    3.0000
omega____ theta____ kappa____ phi______ frames
    -       92.5000 -125.0000   30.0000 34

 18 omega   75.00  157.00   1.0000    3.0000
omega____ theta____ kappa____ phi______ frames
    -       92.5000  125.0000   60.0000 82

 19 omega   46.00   72.00   1.0000    3.0000
omega____ theta____ kappa____ phi______ frames
    -       92.5000  -45.0000  -30.0000 26

 20 omega   14.00   62.00   1.0000    3.0000
omega____ theta____ kappa____ phi______ frames
    -       92.5000  -95.0000  -90.0000 48

 21 omega   88.00  114.00   1.0000    3.0000
omega____ theta____ kappa____ phi______ frames
    -       92.5000   45.0000   60.0000 26

 22 omega   63.00  110.00   1.0000    3.0000
omega____ theta____ kappa____ phi______ frames
    -       92.5000  -88.0000   35.5318 47

 23 omega  -71.00   33.00   1.0000    1.0000
omega____ theta____ kappa____ phi______ frames
    -      -41.0321   57.0000 -150.0000 104

 24 omega -104.00  -24.00   1.0000    1.0000
omega____ theta____ kappa____ phi______ frames
    -      -41.0321  135.0000 -138.0000 80

 25 omega   15.00  117.00   1.0000    1.0000
omega____ theta____ kappa____ phi______ frames
    -       41.0321   38.0000 -150.0000 102

 26 omega   11.00  115.00   1.0000    1.0000
omega____ theta____ kappa____ phi______ frames
    -       41.0321   57.0000  -90.0000 104

 27 omega   62.00   90.00   1.0000    3.0000
omega____ theta____ kappa____ phi______ frames
    -       92.5000   61.0000 -120.0000 28

 28 omega   43.00  174.00   1.0000    3.0000
omega____ theta____ kappa____ phi______ frames
    -       92.5000   18.0000    1.0000 131
;
_diffrn_measurement_device_type 'Xcalibur, Atlas, Gemini ultra'
_diffrn_measurement_method '\w scans'
_diffrn_orient_matrix_UB_11 -0.0066349000
_diffrn_orient_matrix_UB_12 -0.0220117000
_diffrn_orient_matrix_UB_13 -0.0478634000
_diffrn_orient_matrix_UB_21 -0.0450238000
_diffrn_orient_matrix_UB_22 -0.1471227000
_diffrn_orient_matrix_UB_23 0.0071465000
_diffrn_orient_matrix_UB_31 -0.1879387000
_diffrn_orient_matrix_UB_32 0.0359705000
_diffrn_orient_matrix_UB_33 -0.0000331000
_diffrn_radiation_monochromator mirror
_diffrn_radiation_type CuK\a
_diffrn_radiation_wavelength 1.54184
_diffrn_reflns_av_R_equivalents 0.0394
_diffrn_reflns_av_unetI/netI 0.0226
_diffrn_reflns_laue_measured_fraction_full 0.998
_diffrn_reflns_laue_measured_fraction_max 0.998
_diffrn_reflns_limit_h_max 9
_diffrn_reflns_limit_h_min -9
_diffrn_reflns_limit_k_max 11
_diffrn_reflns_limit_k_min -11
_diffrn_reflns_limit_l_max 37
_diffrn_reflns_limit_l_min -37
_diffrn_reflns_number 22949
_diffrn_reflns_point_group_measured_fraction_full 0.998
_diffrn_reflns_point_group_measured_fraction_max 0.998
_diffrn_reflns_theta_full 66.680
_diffrn_reflns_theta_max 66.680
_diffrn_reflns_theta_min 4.607
_diffrn_source 'Enhance Ultra (Cu) X-ray Source'
_exptl_absorpt_coefficient_mu 1.154
_exptl_absorpt_correction_T_max 1.00000
_exptl_absorpt_correction_T_min 0.47976
_exptl_absorpt_correction_type multi-scan
_exptl_absorpt_process_details
;
CrysAlisPro, Agilent Technologies, 
Version 1.171.37.31 (release 14-01-2014 CrysAlis171 .NET) 
(compiled Jan 14 2014,18:38:05) 
Empirical absorption correction using spherical harmonics, 
implemented in SCALE3 ABSPACK scaling algorithm.
;
_exptl_crystal_colour colourless
_exptl_crystal_density_diffrn 1.232
_exptl_crystal_description prism
_exptl_crystal_F_000 1032
_exptl_crystal_size_max 0.6
_exptl_crystal_size_mid 0.3
_exptl_crystal_size_min 0.2
_refine_diff_density_max 0.246
_refine_diff_density_min -0.201
_refine_diff_density_rms 0.038
_refine_ls_abs_structure_details
;
 Flack x determined using 1844 quotients [(I+)-(I-)]/[(I+)+(I-)]
 (Parsons, Flack and Wagner, Acta Cryst. B69 (2013) 249-259).
;
_refine_ls_abs_structure_Flack 0.002(10)
_refine_ls_extinction_coef 0.00102(18)
_refine_ls_extinction_expression Fc^*^=kFc[1+0.001xFc^2^\l^3^/sin(2\q)]^-1/4^
_refine_ls_extinction_method 'SHELXL-2014/7 (Sheldrick 2014'
_refine_ls_goodness_of_fit_ref 1.041
_refine_ls_hydrogen_treatment mixed
_refine_ls_matrix_type full
_refine_ls_number_parameters 303
_refine_ls_number_reflns 4512
_refine_ls_number_restraints 0
_refine_ls_restrained_S_all 1.041
_refine_ls_R_factor_all 0.0286
_refine_ls_R_factor_gt 0.0278
_refine_ls_shift/su_max 0.000
_refine_ls_shift/su_mean 0.000
_refine_ls_structure_factor_coef Fsqd
_refine_ls_weighting_details 'w=1/[\s^2^(Fo^2^)+(0.0416P)^2^+0.5848P] where P=(Fo^2^+2Fc^2^)/3'
_refine_ls_weighting_scheme calc
_refine_ls_wR_factor_gt 0.0713
_refine_ls_wR_factor_ref 0.0720
_reflns_Friedel_coverage 0.733
_reflns_friedel_fraction_full 0.998
_reflns_friedel_fraction_max 0.998
_reflns_number_gt 4423
_reflns_number_total 4512
_reflns_threshold_expression 'I > 2\s(I)'
_cod_data_source_file c5ob01432h2.cif
_cod_data_source_block 13
_cod_depositor_comments 'Adding full bibliography for 7154801--7154802.cif.'
_cod_database_code 7154802
_shelx_space_group_comment
;
The symmetry employed for this shelxl refinement is uniquely defined
by the following loop, which should always be used as a source of
symmetry information in preference to the above space-group names.
They are only intended as comments.
;
_olex2_refinement_description
;
1. Fixed Uiso
 At 1.2 times of:
  All C(H) groups, All C(H,H) groups
 At 1.5 times of:
  All C(H,H,H) groups
2.a Ternary CH refined with riding coordinates:
 C1(H1A), C2(H2), C10(H10), C14(H14), C15(H15)
2.b Secondary CH2 refined with riding coordinates:
 C3(H3A,H3B), C16(H16A,H16B), C17(H17A,H17B), C19(H19A,H19B), C20(H20A,H20B)
2.c Idealised Me refined as rotating group:
 C5(H5A,H5B,H5C), C6(H6A,H6B,H6C), C7(H7A,H7B,H7C), C8(H8A,H8B,H8C), C9(H9A,
 H9B,H9C), C12(H12A,H12B,H12C), C13(H13A,H13B,H13C), C22(H22A,H22B,H22C),
 C23(H23A,H23B,H23C)
;

loop_
_space_group_symop_operation_xyz
'x, y, z'
'-x+1/2, -y, z+1/2'
'x+1/2, -y+1/2, -z'
'-x, y+1/2, -z+1/2'

loop_
_atom_site_label
_atom_site_type_symbol
_atom_site_fract_x
_atom_site_fract_y
_atom_site_fract_z
_atom_site_U_iso_or_equiv
_atom_site_adp_type
_atom_site_occupancy
_atom_site_site_symmetry_order
_atom_site_calc_flag
_atom_site_refinement_flags_posn
Si1 Si 0.89512(7) 0.35420(5) 0.39218(2) 0.01629(14) Uani 1 1 d .
O1 O 0.6240(2) 0.61500(15) 0.33743(4) 0.0201(3) Uani 1 1 d .
H1 H 0.550(4) 0.664(3) 0.3283(8) 0.027(7) Uiso 1 1 d .
O2 O 0.18986(18) 0.79439(14) 0.32676(4) 0.0180(3) Uani 1 1 d .
O3 O 0.82799(18) 0.50126(14) 0.40670(4) 0.0187(3) Uani 1 1 d .
O4 O 0.61574(18) 0.74882(14) 0.44412(4) 0.0161(3) Uani 1 1 d .
O5 O 0.33001(17) 0.75120(16) 0.44529(4) 0.0190(3) Uani 1 1 d .
O6 O 0.68878(19) 0.95358(14) 0.30285(4) 0.0183(3) Uani 1 1 d .
O7 O 0.55057(18) 0.82489(15) 0.25207(4) 0.0186(3) Uani 1 1 d .
N1 N 0.3693(2) 0.82218(16) 0.33185(5) 0.0148(4) Uani 1 1 d .
C1 C 0.6849(3) 0.6850(2) 0.37339(6) 0.0162(4) Uani 1 1 d .
H1A H 0.7006 0.7808 0.3661 0.019 Uiso 1 1 calc R
C2 C 0.1271(3) 0.9228(2) 0.34106(6) 0.0195(4) Uani 1 1 d .
H2 H 0.0020 0.9307 0.3406 0.023 Uiso 1 1 calc R
C3 C 0.8520(3) 0.6259(2) 0.38657(6) 0.0184(4) Uani 1 1 d .
H3A H 0.9241 0.6139 0.3615 0.022 Uiso 1 1 calc R
H3B H 0.9097 0.6875 0.4060 0.022 Uiso 1 1 calc R
C4 C 0.7709(3) 0.2342(2) 0.42551(7) 0.0189(4) Uani 1 1 d .
C5 C 0.5818(3) 0.2562(2) 0.41821(7) 0.0242(5) Uani 1 1 d .
H5A H 0.5504 0.3452 0.4279 0.036 Uiso 1 1 calc GR
H5B H 0.5178 0.1894 0.4339 0.036 Uiso 1 1 calc GR
H5C H 0.5568 0.2480 0.3882 0.036 Uiso 1 1 calc GR
C6 C 0.8156(3) 0.0910(2) 0.41348(7) 0.0242(5) Uani 1 1 d .
H6A H 0.7985 0.0786 0.3832 0.036 Uiso 1 1 calc GR
H6B H 0.7435 0.0294 0.4290 0.036 Uiso 1 1 calc GR
H6C H 0.9333 0.0736 0.4205 0.036 Uiso 1 1 calc GR
C7 C 0.8085(3) 0.2553(3) 0.47238(7) 0.0301(5) Uani 1 1 d .
H7A H 0.9284 0.2410 0.4776 0.045 Uiso 1 1 calc GR
H7B H 0.7429 0.1922 0.4891 0.045 Uiso 1 1 calc GR
H7C H 0.7782 0.3462 0.4804 0.045 Uiso 1 1 calc GR
C8 C 1.1258(3) 0.3434(2) 0.40224(8) 0.0289(5) Uani 1 1 d .
H8A H 1.1847 0.4082 0.3846 0.043 Uiso 1 1 calc GR
H8B H 1.1655 0.2538 0.3955 0.043 Uiso 1 1 calc GR
H8C H 1.1483 0.3627 0.4319 0.043 Uiso 1 1 calc GR
C9 C 0.8529(3) 0.3260(2) 0.33524(7) 0.0283(5) Uani 1 1 d .
H9A H 0.7323 0.3346 0.3298 0.042 Uiso 1 1 calc GR
H9B H 0.8902 0.2366 0.3274 0.042 Uiso 1 1 calc GR
H9C H 0.9142 0.3919 0.3186 0.042 Uiso 1 1 calc GR
C10 C 0.5581(2) 0.6729(2) 0.40877(6) 0.0149(4) Uani 1 1 d .
H10 H 0.5493 0.5775 0.4172 0.018 Uiso 1 1 calc R
C11 C 0.4765(3) 0.7557(2) 0.47197(6) 0.0171(4) Uani 1 1 d .
C12 C 0.4727(3) 0.6371(2) 0.50149(7) 0.0207(5) Uani 1 1 d .
H12A H 0.3725 0.6421 0.5193 0.031 Uiso 1 1 calc GR
H12B H 0.5733 0.6379 0.5192 0.031 Uiso 1 1 calc GR
H12C H 0.4699 0.5549 0.4850 0.031 Uiso 1 1 calc GR
C13 C 0.4817(3) 0.8863(2) 0.49522(7) 0.0230(5) Uani 1 1 d .
H13A H 0.4803 0.9597 0.4750 0.035 Uiso 1 1 calc GR
H13B H 0.5844 0.8910 0.5121 0.035 Uiso 1 1 calc GR
H13C H 0.3836 0.8931 0.5137 0.035 Uiso 1 1 calc GR
C14 C 0.3820(3) 0.7284(2) 0.40260(6) 0.0160(4) Uani 1 1 d .
H14 H 0.3084 0.6597 0.3894 0.019 Uiso 1 1 calc R
C15 C 0.3715(3) 0.8582(2) 0.37770(6) 0.0156(4) Uani 1 1 d .
H15 H 0.4689 0.9172 0.3843 0.019 Uiso 1 1 calc R
C16 C 0.2037(3) 0.9316(2) 0.38493(6) 0.0197(4) Uani 1 1 d .
H16A H 0.1334 0.8860 0.4061 0.024 Uiso 1 1 calc R
H16B H 0.2219 1.0250 0.3936 0.024 Uiso 1 1 calc R
C17 C 0.2164(3) 1.0178(2) 0.31142(7) 0.0210(5) Uani 1 1 d .
H17A H 0.2355 1.1055 0.3247 0.025 Uiso 1 1 calc R
H17B H 0.1532 1.0298 0.2849 0.025 Uiso 1 1 calc R
C18 C 0.3833(3) 0.9427(2) 0.30405(6) 0.0172(4) Uani 1 1 d .
C19 C 0.5390(3) 1.0263(2) 0.31175(7) 0.0184(4) Uani 1 1 d .
H19A H 0.5348 1.1065 0.2938 0.022 Uiso 1 1 calc R
H19B H 0.5407 1.0557 0.3414 0.022 Uiso 1 1 calc R
C20 C 0.3953(3) 0.8922(2) 0.25887(6) 0.0185(4) Uani 1 1 d .
H20A H 0.3010 0.8307 0.2532 0.022 Uiso 1 1 calc R
H20B H 0.3862 0.9680 0.2392 0.022 Uiso 1 1 calc R
C21 C 0.6963(3) 0.9027(2) 0.26067(6) 0.0197(5) Uani 1 1 d .
C22 C 0.8409(3) 0.8074(2) 0.25994(7) 0.0232(5) Uani 1 1 d .
H22A H 0.8220 0.7371 0.2807 0.035 Uiso 1 1 calc GR
H22B H 0.9448 0.8549 0.2668 0.035 Uiso 1 1 calc GR
H22C H 0.8505 0.7680 0.2319 0.035 Uiso 1 1 calc GR
C23 C 0.7169(3) 1.0155(2) 0.22888(7) 0.0257(5) Uani 1 1 d .
H23A H 0.7200 0.9786 0.2004 0.039 Uiso 1 1 calc GR
H23B H 0.8217 1.0632 0.2345 0.039 Uiso 1 1 calc GR
H23C H 0.6220 1.0770 0.2313 0.039 Uiso 1 1 calc GR

loop_
_atom_site_aniso_label
_atom_site_aniso_U_11
_atom_site_aniso_U_22
_atom_site_aniso_U_33
_atom_site_aniso_U_23
_atom_site_aniso_U_13
_atom_site_aniso_U_12
Si1 0.0151(3) 0.0187(3) 0.0150(3) 0.0004(2) 0.0010(2) 0.0033(2)
O1 0.0239(8) 0.0226(8) 0.0137(7) -0.0024(6) -0.0035(6) 0.0069(7)
O2 0.0139(7) 0.0215(8) 0.0187(7) -0.0005(6) -0.0020(6) 0.0020(6)
O3 0.0195(7) 0.0194(7) 0.0172(7) 0.0031(6) 0.0021(6) 0.0048(6)
O4 0.0144(7) 0.0221(7) 0.0119(6) -0.0010(6) 0.0001(6) -0.0004(6)
O5 0.0150(7) 0.0306(8) 0.0114(7) 0.0018(6) 0.0012(6) 0.0039(7)
O6 0.0211(8) 0.0197(8) 0.0140(7) -0.0015(6) -0.0009(6) -0.0005(6)
O7 0.0211(8) 0.0196(7) 0.0153(7) -0.0023(5) -0.0011(6) -0.0010(6)
N1 0.0138(8) 0.0166(8) 0.0138(8) -0.0002(6) -0.0023(6) 0.0002(7)
C1 0.0204(10) 0.0145(10) 0.0136(9) 0.0006(8) 0.0012(8) 0.0012(8)
C2 0.0184(11) 0.0204(10) 0.0198(10) -0.0010(8) -0.0024(9) 0.0056(9)
C3 0.0186(10) 0.0185(10) 0.0181(10) 0.0023(8) 0.0034(8) 0.0013(8)
C4 0.0201(10) 0.0194(11) 0.0173(10) 0.0003(8) 0.0008(8) 0.0005(9)
C5 0.0197(11) 0.0216(11) 0.0313(12) 0.0002(9) 0.0042(9) 0.0002(10)
C6 0.0210(11) 0.0213(11) 0.0303(12) 0.0041(9) 0.0009(10) 0.0030(9)
C7 0.0377(13) 0.0354(13) 0.0173(11) 0.0039(10) 0.0016(10) -0.0054(12)
C8 0.0165(10) 0.0263(12) 0.0439(14) 0.0023(10) 0.0005(10) 0.0038(10)
C9 0.0379(13) 0.0303(12) 0.0166(10) -0.0016(9) 0.0040(10) 0.0038(10)
C10 0.0174(10) 0.0148(10) 0.0124(9) 0.0005(7) -0.0021(8) 0.0010(8)
C11 0.0148(10) 0.0235(11) 0.0131(9) 0.0011(8) 0.0014(8) 0.0004(9)
C12 0.0182(10) 0.0275(12) 0.0165(10) 0.0053(9) 0.0012(8) 0.0008(9)
C13 0.0228(11) 0.0256(12) 0.0208(10) -0.0038(8) 0.0064(9) -0.0008(10)
C14 0.0168(10) 0.0190(10) 0.0124(9) 0.0007(7) 0.0005(8) 0.0012(9)
C15 0.0170(10) 0.0172(10) 0.0127(9) -0.0010(8) -0.0008(8) 0.0007(8)
C16 0.0206(11) 0.0207(11) 0.0177(10) -0.0005(8) -0.0006(9) 0.0059(9)
C17 0.0228(11) 0.0207(11) 0.0196(10) 0.0015(9) -0.0047(9) 0.0062(9)
C18 0.0218(11) 0.0152(10) 0.0145(9) 0.0024(8) -0.0022(9) 0.0025(9)
C19 0.0234(11) 0.0167(10) 0.0153(10) 0.0008(8) -0.0006(9) 0.0004(9)
C20 0.0189(10) 0.0210(10) 0.0158(9) 0.0007(8) -0.0026(9) -0.0010(9)
C21 0.0251(12) 0.0219(11) 0.0122(9) -0.0008(8) 0.0007(8) -0.0050(9)
C22 0.0237(12) 0.0259(11) 0.0199(10) -0.0018(9) 0.0016(9) -0.0015(9)
C23 0.0312(13) 0.0272(12) 0.0188(11) 0.0029(9) 0.0010(10) -0.0043(10)

loop_
_atom_type_symbol
_atom_type_description
_atom_type_scat_dispersion_real
_atom_type_scat_dispersion_imag
_atom_type_scat_source
C C 0.0181 0.0091 'International Tables Vol C Tables 4.2.6.8 and 6.1.1.4'
H H 0.0000 0.0000 'International Tables Vol C Tables 4.2.6.8 and 6.1.1.4'
N N 0.0311 0.0180 'International Tables Vol C Tables 4.2.6.8 and 6.1.1.4'
O O 0.0492 0.0322 'International Tables Vol C Tables 4.2.6.8 and 6.1.1.4'
Si Si 0.2541 0.3302 'International Tables Vol C Tables 4.2.6.8 and 6.1.1.4'

loop_
_geom_angle_atom_site_label_1
_geom_angle_atom_site_label_2
_geom_angle_atom_site_label_3
_geom_angle
O3 Si1 C4 104.36(9)
O3 Si1 C8 108.94(10)
O3 Si1 C9 110.65(9)
C8 Si1 C4 112.46(10)
C9 Si1 C4 110.75(11)
C9 Si1 C8 109.57(11)
C1 O1 H1 103.3(19)
C2 O2 N1 97.50(14)
C3 O3 Si1 128.70(12)
C11 O4 C10 105.38(15)
C14 O5 C11 109.13(14)
C19 O6 C21 113.73(16)
C20 O7 C21 114.57(16)
O2 N1 C15 99.48(13)
O2 N1 C18 99.28(14)
C15 N1 C18 112.03(15)
O1 C1 H1A 109.4
O1 C1 C3 109.01(16)
O1 C1 C10 109.20(17)
C3 C1 H1A 109.4
C3 C1 C10 110.32(16)
C10 C1 H1A 109.4
O2 C2 H2 114.0
O2 C2 C16 101.54(15)
O2 C2 C17 101.72(16)
C16 C2 H2 114.0
C17 C2 H2 114.0
C17 C2 C16 110.12(18)
O3 C3 C1 110.65(16)
O3 C3 H3A 109.5
O3 C3 H3B 109.5
C1 C3 H3A 109.5
C1 C3 H3B 109.5
H3A C3 H3B 108.1
C5 C4 Si1 109.62(15)
C6 C4 Si1 109.83(14)
C6 C4 C5 108.94(19)
C6 C4 C7 109.12(19)
C7 C4 Si1 110.79(15)
C7 C4 C5 108.50(18)
C4 C5 H5A 109.5
C4 C5 H5B 109.5
C4 C5 H5C 109.5
H5A C5 H5B 109.5
H5A C5 H5C 109.5
H5B C5 H5C 109.5
C4 C6 H6A 109.5
C4 C6 H6B 109.5
C4 C6 H6C 109.5
H6A C6 H6B 109.5
H6A C6 H6C 109.5
H6B C6 H6C 109.5
C4 C7 H7A 109.5
C4 C7 H7B 109.5
C4 C7 H7C 109.5
H7A C7 H7B 109.5
H7A C7 H7C 109.5
H7B C7 H7C 109.5
Si1 C8 H8A 109.5
Si1 C8 H8B 109.5
Si1 C8 H8C 109.5
H8A C8 H8B 109.5
H8A C8 H8C 109.5
H8B C8 H8C 109.5
Si1 C9 H9A 109.5
Si1 C9 H9B 109.5
Si1 C9 H9C 109.5
H9A C9 H9B 109.5
H9A C9 H9C 109.5
H9B C9 H9C 109.5
O4 C10 C1 109.02(16)
O4 C10 H10 108.8
O4 C10 C14 101.55(15)
C1 C10 H10 108.8
C1 C10 C14 119.21(16)
C14 C10 H10 108.8
O4 C11 O5 105.21(14)
O4 C11 C12 111.28(17)
O4 C11 C13 109.11(17)
O5 C11 C12 108.81(17)
O5 C11 C13 109.73(18)
C13 C11 C12 112.45(17)
C11 C12 H12A 109.5
C11 C12 H12B 109.5
C11 C12 H12C 109.5
H12A C12 H12B 109.5
H12A C12 H12C 109.5
H12B C12 H12C 109.5
C11 C13 H13A 109.5
C11 C13 H13B 109.5
C11 C13 H13C 109.5
H13A C13 H13B 109.5
H13A C13 H13C 109.5
H13B C13 H13C 109.5
O5 C14 C10 101.64(15)
O5 C14 H14 109.9
O5 C14 C15 109.73(16)
C10 C14 H14 109.9
C10 C14 C15 115.50(17)
C15 C14 H14 109.9
N1 C15 C14 107.32(15)
N1 C15 H15 110.9
N1 C15 C16 104.48(15)
C14 C15 H15 110.9
C14 C15 C16 112.25(17)
C16 C15 H15 110.9
C2 C16 C15 100.48(16)
C2 C16 H16A 111.7
C2 C16 H16B 111.7
C15 C16 H16A 111.7
C15 C16 H16B 111.7
H16A C16 H16B 109.4
C2 C17 H17A 111.6
C2 C17 H17B 111.6
C2 C17 C18 100.90(16)
H17A C17 H17B 109.4
C18 C17 H17A 111.6
C18 C17 H17B 111.6
N1 C18 C17 103.92(16)
N1 C18 C19 114.36(16)
N1 C18 C20 106.81(16)
C19 C18 C17 114.00(17)
C19 C18 C20 106.58(17)
C20 C18 C17 111.02(17)
O6 C19 C18 111.48(17)
O6 C19 H19A 109.3
O6 C19 H19B 109.3
C18 C19 H19A 109.3
C18 C19 H19B 109.3
H19A C19 H19B 108.0
O7 C20 C18 110.79(17)
O7 C20 H20A 109.5
O7 C20 H20B 109.5
C18 C20 H20A 109.5
C18 C20 H20B 109.5
H20A C20 H20B 108.1
O6 C21 C22 105.92(17)
O6 C21 C23 110.95(17)
O7 C21 O6 109.91(16)
O7 C21 C22 105.74(17)
O7 C21 C23 111.56(18)
C22 C21 C23 112.49(19)
C21 C22 H22A 109.5
C21 C22 H22B 109.5
C21 C22 H22C 109.5
H22A C22 H22B 109.5
H22A C22 H22C 109.5
H22B C22 H22C 109.5
C21 C23 H23A 109.5
C21 C23 H23B 109.5
C21 C23 H23C 109.5
H23A C23 H23B 109.5
H23A C23 H23C 109.5
H23B C23 H23C 109.5

loop_
_geom_bond_atom_site_label_1
_geom_bond_atom_site_label_2
_geom_bond_distance
Si1 O3 1.6405(15)
Si1 C4 1.888(2)
Si1 C8 1.869(2)
Si1 C9 1.865(2)
O1 H1 0.82(3)
O1 C1 1.429(2)
O2 N1 1.465(2)
O2 C2 1.459(2)
O3 C3 1.421(2)
O4 C10 1.436(2)
O4 C11 1.421(2)
O5 C11 1.444(2)
O5 C14 1.439(2)
O6 C19 1.429(3)
O6 C21 1.438(2)
O7 C20 1.427(3)
O7 C21 1.427(3)
N1 C15 1.504(2)
N1 C18 1.506(2)
C1 H1A 1.0000
C1 C3 1.518(3)
C1 C10 1.518(3)
C2 H2 1.0000
C2 C16 1.527(3)
C2 C17 1.520(3)
C3 H3A 0.9900
C3 H3B 0.9900
C4 C5 1.540(3)
C4 C6 1.533(3)
C4 C7 1.537(3)
C5 H5A 0.9800
C5 H5B 0.9800
C5 H5C 0.9800
C6 H6A 0.9800
C6 H6B 0.9800
C6 H6C 0.9800
C7 H7A 0.9800
C7 H7B 0.9800
C7 H7C 0.9800
C8 H8A 0.9800
C8 H8B 0.9800
C8 H8C 0.9800
C9 H9A 0.9800
C9 H9B 0.9800
C9 H9C 0.9800
C10 H10 1.0000
C10 C14 1.523(3)
C11 C12 1.520(3)
C11 C13 1.509(3)
C12 H12A 0.9800
C12 H12B 0.9800
C12 H12C 0.9800
C13 H13A 0.9800
C13 H13B 0.9800
C13 H13C 0.9800
C14 H14 1.0000
C14 C15 1.530(3)
C15 H15 1.0000
C15 C16 1.544(3)
C16 H16A 0.9900
C16 H16B 0.9900
C17 H17A 0.9900
C17 H17B 0.9900
C17 C18 1.547(3)
C18 C19 1.519(3)
C18 C20 1.529(3)
C19 H19A 0.9900
C19 H19B 0.9900
C20 H20A 0.9900
C20 H20B 0.9900
C21 C22 1.499(3)
C21 C23 1.530(3)
C22 H22A 0.9800
C22 H22B 0.9800
C22 H22C 0.9800
C23 H23A 0.9800
C23 H23B 0.9800
C23 H23C 0.9800

loop_
_geom_torsion_atom_site_label_1
_geom_torsion_atom_site_label_2
_geom_torsion_atom_site_label_3
_geom_torsion_atom_site_label_4
_geom_torsion
Si1 O3 C3 C1 117.89(16)
O1 C1 C3 O3 -74.62(19)
O1 C1 C10 O4 -177.15(15)
O1 C1 C10 C14 -61.3(2)
O2 N1 C15 C14 83.82(17)
O2 N1 C15 C16 -35.53(17)
O2 N1 C18 C17 36.80(17)
O2 N1 C18 C19 161.70(16)
O2 N1 C18 C20 -80.65(18)
O2 C2 C16 C15 33.48(19)
O2 C2 C17 C18 -32.28(19)
O3 Si1 C4 C5 57.56(16)
O3 Si1 C4 C6 177.23(15)
O3 Si1 C4 C7 -62.15(17)
O4 C10 C14 O5 -36.30(18)
O4 C10 C14 C15 82.40(18)
O5 C14 C15 N1 -161.27(15)
O5 C14 C15 C16 -47.0(2)
N1 O2 C2 C16 -57.04(17)
N1 O2 C2 C17 56.60(16)
N1 C15 C16 C2 1.5(2)
N1 C18 C19 O6 63.0(2)
N1 C18 C20 O7 -68.3(2)
C1 C10 C14 O5 -155.99(17)
C1 C10 C14 C15 -37.3(2)
C2 O2 N1 C15 56.90(15)
C2 O2 N1 C18 -57.48(15)
C2 C17 C18 N1 -3.0(2)
C2 C17 C18 C19 -128.11(18)
C2 C17 C18 C20 111.51(18)
C3 C1 C10 O4 63.1(2)
C3 C1 C10 C14 178.88(17)
C4 Si1 O3 C3 -165.97(17)
C8 Si1 O3 C3 73.71(18)
C8 Si1 C4 C5 175.50(15)
C8 Si1 C4 C6 -64.84(18)
C8 Si1 C4 C7 55.78(19)
C9 Si1 O3 C3 -46.80(19)
C9 Si1 C4 C5 -61.53(18)
C9 Si1 C4 C6 58.13(18)
C9 Si1 C4 C7 178.75(16)
C10 O4 C11 O5 -30.00(19)
C10 O4 C11 C12 87.68(19)
C10 O4 C11 C13 -147.67(16)
C10 C1 C3 O3 45.3(2)
C10 C14 C15 N1 84.6(2)
C10 C14 C15 C16 -161.15(16)
C11 O4 C10 C1 168.01(16)
C11 O4 C10 C14 41.33(18)
C11 O5 C14 C10 19.0(2)
C11 O5 C14 C15 -103.74(18)
C14 O5 C11 O4 5.7(2)
C14 O5 C11 C12 -113.66(18)
C14 O5 C11 C13 122.93(17)
C14 C15 C16 C2 -114.49(18)
C15 N1 C18 C17 -67.45(19)
C15 N1 C18 C19 57.4(2)
C15 N1 C18 C20 175.09(16)
C16 C2 C17 C18 74.8(2)
C17 C2 C16 C15 -73.7(2)
C17 C18 C19 O6 -177.67(17)
C17 C18 C20 O7 179.07(16)
C18 N1 C15 C14 -172.05(16)
C18 N1 C15 C16 68.59(19)
C19 O6 C21 O7 -54.7(2)
C19 O6 C21 C22 -168.47(17)
C19 O6 C21 C23 69.2(2)
C19 C18 C20 O7 54.4(2)
C20 O7 C21 O6 55.2(2)
C20 O7 C21 C22 169.06(16)
C20 O7 C21 C23 -68.4(2)
C20 C18 C19 O6 -54.8(2)
C21 O6 C19 C18 57.2(2)
C21 O7 C20 C18 -57.2(2)
